data_4330546
loop_
_publ_author_name
'Vadapalli Chandrasekhar'
'Bani Mahanti'
'Priyanka Bandipalli'
'Kotamarthi Bhanuprakash'

_publ_contact_author_email vc@iitk.ac.in
_publ_section_title
;
 Cyclometalated Iridium(III) Complexes Containing Hydroxide/Chloride
 Ligands: Isolation of Heterobridged Dinuclear Iridium(III) Compounds
 Containing \m-OH and \m-Pyrazole Ligands
;
_journal_name_full 'Inorganic Chemistry'
_journal_page_first 10536
_journal_page_last 10547
_journal_paper_doi 10.1021/ic300694m
_journal_volume 51
_journal_year 2012
_chemical_formula_moiety 'C59 H44 Ir2 N6 O, 2(C H2 Cl2), C Cl2, O'
_chemical_formula_sum 'C62 H48 Cl6 Ir2 N6 O2'
_chemical_formula_weight 1506.16
_chemical_name_systematic
; 
 ? 
;
_space_group_IT_number 61
_symmetry_cell_setting orthorhombic
_symmetry_space_group_name_Hall '-P 2ac 2ab'
_symmetry_space_group_name_H-M 'P b c a'
_atom_sites_solution_hydrogens geom
_atom_sites_solution_primary direct
_atom_sites_solution_secondary difmap
_audit_creation_method SHELXL-97
_cell_angle_alpha 90.00
_cell_angle_beta 90.00
_cell_angle_gamma 90.00
_cell_formula_units_Z 8
_cell_length_a 18.2538(18)
_cell_length_b 25.024(2)
_cell_length_c 24.809(2)
_cell_measurement_temperature 100(2)
_cell_volume 11332.3(17)
_computing_structure_refinement 'SHELXL-97 (Sheldrick, 1997)'
_computing_structure_solution 'SHELXS-97 (Sheldrick, 1990)'
_diffrn_ambient_temperature 100(2)
_diffrn_measured_fraction_theta_full 0.998
_diffrn_measured_fraction_theta_max 0.998
_diffrn_radiation_monochromator graphite
_diffrn_radiation_source 'fine-focus sealed tube'
_diffrn_radiation_type MoK\a
_diffrn_radiation_wavelength 0.71073
_diffrn_reflns_av_R_equivalents 0.0870
_diffrn_reflns_av_sigmaI/netI 0.0618
_diffrn_reflns_limit_h_max 21
_diffrn_reflns_limit_h_min -21
_diffrn_reflns_limit_k_max 29
_diffrn_reflns_limit_k_min -27
_diffrn_reflns_limit_l_max 29
_diffrn_reflns_limit_l_min -25
_diffrn_reflns_number 56189
_diffrn_reflns_theta_full 25.00
_diffrn_reflns_theta_max 25.00
_diffrn_reflns_theta_min 1.98
_exptl_absorpt_coefficient_mu 5.026
_exptl_absorpt_correction_T_max 0.8243
_exptl_absorpt_correction_T_min 0.6605
_exptl_absorpt_correction_type empirical
_exptl_absorpt_process_details SADABS
_exptl_crystal_colour orange
_exptl_crystal_density_diffrn 1.766
_exptl_crystal_description block
_exptl_crystal_F_000 5872
_exptl_crystal_size_max 0.09
_exptl_crystal_size_mid 0.06
_exptl_crystal_size_min 0.04
_refine_diff_density_max 2.948
_refine_diff_density_min -1.479
_refine_diff_density_rms 0.220
_refine_ls_extinction_method none
_refine_ls_goodness_of_fit_ref 1.091
_refine_ls_hydrogen_treatment mixed
_refine_ls_matrix_type full
_refine_ls_number_parameters 702
_refine_ls_number_reflns 9960
_refine_ls_number_restraints 1
_refine_ls_restrained_S_all 1.091
_refine_ls_R_factor_all 0.0692
_refine_ls_R_factor_gt 0.0473
_refine_ls_shift/su_max 0.884
_refine_ls_shift/su_mean 0.001
_refine_ls_structure_factor_coef Fsqd
_refine_ls_weighting_details 'calc w=1/[\s^2^(Fo^2^)+(0.0596P)^2^+29.6643P] where P=(Fo^2^+2Fc^2^)/3'
_refine_ls_weighting_scheme calc
_refine_ls_wR_factor_gt 0.1098
_refine_ls_wR_factor_ref 0.1275
_reflns_number_gt 7433
_reflns_number_total 9960
_reflns_threshold_expression >2sigma(I)
_cod_data_source_file ic300694m_si_002_1.cif
_cod_data_source_block complex1
_cod_original_cell_volume 11332.3(19)
_cod_database_code 4330546

loop_
_symmetry_equiv_pos_as_xyz
'x, y, z'
'-x+1/2, -y, z+1/2'
'-x, y+1/2, -z+1/2'
'x+1/2, -y+1/2, -z'
'-x, -y, -z'
'x-1/2, y, -z-1/2'
'x, -y-1/2, z-1/2'
'-x-1/2, y-1/2, z'

loop_
_atom_site_label
_atom_site_type_symbol
_atom_site_fract_x
_atom_site_fract_y
_atom_site_fract_z
_atom_site_U_iso_or_equiv
_atom_site_adp_type
_atom_site_occupancy
_atom_site_symmetry_multiplicity
_atom_site_calc_flag
_atom_site_refinement_flags
_atom_site_disorder_assembly
_atom_site_disorder_group
Ir1 Ir 0.955929(17) 0.193607(12) 0.558374(13) 0.01493(11) Uani 1 1 d . . .
Ir2 Ir 0.845859(17) 0.150768(12) 0.679236(13) 0.01471(10) Uani 1 1 d . . .
C1 C 0.8921(5) 0.0436(3) 0.6168(4) 0.022(2) Uani 1 1 d . . .
C2 C 0.8909(5) 0.0280(3) 0.5628(4) 0.022(2) Uani 1 1 d . . .
H2 H 0.8887 -0.0074 0.5492 0.027 Uiso 1 1 calc R . .
C3 C 0.8937(5) 0.0762(4) 0.5324(4) 0.023(2) Uani 1 1 d . . .
C4 C 0.8834(5) 0.0828(3) 0.4744(3) 0.0181(19) Uani 1 1 d . . .
C5 C 0.8266(4) 0.1130(3) 0.4554(3) 0.0185(19) Uani 1 1 d . . .
H5 H 0.7962 0.1313 0.4804 0.022 Uiso 1 1 calc R . .
C6 C 0.8123(5) 0.1178(4) 0.4011(3) 0.021(2) Uani 1 1 d . . .
H6 H 0.7722 0.1388 0.3890 0.025 Uiso 1 1 calc R . .
C7 C 0.8560(5) 0.0920(3) 0.3646(4) 0.026(2) Uani 1 1 d . . .
H7 H 0.8470 0.0959 0.3271 0.031 Uiso 1 1 calc R . .
C8 C 0.9132(6) 0.0605(4) 0.3822(4) 0.029(2) Uani 1 1 d . . .
H8 H 0.9429 0.0422 0.3568 0.035 Uiso 1 1 calc R . .
C9 C 0.9275(5) 0.0553(4) 0.4362(4) 0.024(2) Uani 1 1 d . . .
H9 H 0.9669 0.0335 0.4481 0.029 Uiso 1 1 calc R . .
C10 C 0.8972(5) 0.0077(3) 0.6637(4) 0.023(2) Uani 1 1 d . . .
C11 C 0.8471(5) -0.0344(3) 0.6702(4) 0.028(2) Uani 1 1 d . . .
H11 H 0.8076 -0.0385 0.6457 0.033 Uiso 1 1 calc R . .
C12 C 0.8556(6) -0.0699(4) 0.7125(5) 0.041(3) Uani 1 1 d . . .
H12 H 0.8217 -0.0984 0.7166 0.049 Uiso 1 1 calc R . .
C13 C 0.9117(7) -0.0647(4) 0.7483(5) 0.048(3) Uani 1 1 d . . .
H13 H 0.9165 -0.0892 0.7774 0.058 Uiso 1 1 calc R . .
C14 C 0.9628(6) -0.0226(4) 0.7418(4) 0.034(3) Uani 1 1 d . . .
H14 H 1.0025 -0.0191 0.7663 0.040 Uiso 1 1 calc R . .
C15 C 0.9552(5) 0.0136(4) 0.6996(4) 0.025(2) Uani 1 1 d . . .
H15 H 0.9892 0.0420 0.6953 0.030 Uiso 1 1 calc R . .
C16 C 0.9988(5) 0.1810(3) 0.4855(4) 0.022(2) Uani 1 1 d . . .
C17 C 1.0607(5) 0.1511(3) 0.4712(4) 0.026(2) Uani 1 1 d . . .
H17 H 1.0900 0.1354 0.4986 0.031 Uiso 1 1 calc R . .
C18 C 1.0800(6) 0.1440(4) 0.4174(4) 0.037(3) Uani 1 1 d . . .
H18 H 1.1231 0.1244 0.4089 0.045 Uiso 1 1 calc R . .
C19 C 1.0388(6) 0.1645(4) 0.3767(4) 0.033(3) Uani 1 1 d . . .
H19 H 1.0518 0.1580 0.3402 0.039 Uiso 1 1 calc R . .
C20 C 0.9778(6) 0.1951(4) 0.3889(4) 0.029(2) Uani 1 1 d . . .
H20 H 0.9491 0.2101 0.3607 0.035 Uiso 1 1 calc R . .
C21 C 0.9584(5) 0.2037(3) 0.4422(4) 0.023(2) Uani 1 1 d . . .
C22 C 0.8930(5) 0.2328(3) 0.4590(4) 0.024(2) Uani 1 1 d . . .
C23 C 0.8453(6) 0.2615(4) 0.4263(4) 0.033(2) Uani 1 1 d . . .
H23 H 0.8553 0.2643 0.3888 0.040 Uiso 1 1 calc R . .
C24 C 0.7840(6) 0.2860(4) 0.4470(4) 0.039(3) Uani 1 1 d . . .
H24 H 0.7527 0.3064 0.4243 0.046 Uiso 1 1 calc R . .
C25 C 0.7685(5) 0.2805(4) 0.5013(4) 0.030(2) Uani 1 1 d . . .
H25 H 0.7256 0.2958 0.5166 0.035 Uiso 1 1 calc R . .
C26 C 0.8175(5) 0.2522(4) 0.5323(4) 0.024(2) Uani 1 1 d . . .
H26 H 0.8081 0.2490 0.5699 0.029 Uiso 1 1 calc R . .
C27 C 1.0583(5) 0.1133(3) 0.6095(3) 0.0197(19) Uani 1 1 d . . .
H27 H 1.0265 0.0865 0.5957 0.024 Uiso 1 1 calc R . .
C28 C 1.1189(5) 0.0985(4) 0.6401(4) 0.023(2) Uani 1 1 d . . .
H28 H 1.1294 0.0617 0.6449 0.028 Uiso 1 1 calc R . .
C29 C 1.1638(5) 0.1357(4) 0.6635(4) 0.025(2) Uani 1 1 d . . .
H29 H 1.2026 0.1254 0.6867 0.030 Uiso 1 1 calc R . .
C30 C 1.1501(5) 0.1896(4) 0.6516(4) 0.022(2) Uani 1 1 d . . .
H30 H 1.1809 0.2166 0.6661 0.026 Uiso 1 1 calc R . .
C31 C 1.0916(5) 0.2037(3) 0.6186(3) 0.0183(19) Uani 1 1 d . . .
C32 C 1.0743(5) 0.2578(3) 0.6000(4) 0.022(2) Uani 1 1 d . . .
C33 C 1.1180(5) 0.3026(4) 0.6125(4) 0.028(2) Uani 1 1 d . . .
H33 H 1.1591 0.2990 0.6357 0.033 Uiso 1 1 calc R . .
C34 C 1.1007(5) 0.3516(4) 0.5907(4) 0.029(2) Uani 1 1 d . . .
H34 H 1.1294 0.3821 0.5994 0.035 Uiso 1 1 calc R . .
C35 C 1.0417(5) 0.3563(3) 0.5563(4) 0.026(2) Uani 1 1 d . . .
H35 H 1.0310 0.3900 0.5408 0.031 Uiso 1 1 calc R . .
C36 C 0.9971(5) 0.3124(4) 0.5438(3) 0.021(2) Uani 1 1 d . . .
H36 H 0.9562 0.3169 0.5206 0.026 Uiso 1 1 calc R . .
C37 C 1.0127(5) 0.2619(3) 0.5655(3) 0.0178(19) Uani 1 1 d . . .
C38 C 0.7362(5) 0.1334(4) 0.5897(4) 0.026(2) Uani 1 1 d . . .
H38 H 0.7637 0.1022 0.5814 0.031 Uiso 1 1 calc R . .
C39 C 0.6754(5) 0.1467(4) 0.5580(4) 0.029(2) Uani 1 1 d . . .
H39 H 0.6625 0.1248 0.5282 0.035 Uiso 1 1 calc R . .
C40 C 0.6342(5) 0.1915(4) 0.5698(4) 0.027(2) Uani 1 1 d . . .
H40 H 0.5943 0.2021 0.5476 0.032 Uiso 1 1 calc R . .
C41 C 0.6528(5) 0.2200(4) 0.6146(4) 0.026(2) Uani 1 1 d . . .
H41 H 0.6236 0.2497 0.6250 0.031 Uiso 1 1 calc R . .
C42 C 0.7140(5) 0.2065(3) 0.6456(4) 0.020(2) Uani 1 1 d . . .
C43 C 0.7377(5) 0.2330(3) 0.6955(3) 0.0190(19) Uani 1 1 d . . .
C44 C 0.7036(5) 0.2797(3) 0.7158(4) 0.024(2) Uani 1 1 d . . .
H44 H 0.6632 0.2953 0.6976 0.029 Uiso 1 1 calc R . .
C45 C 0.7304(6) 0.3019(4) 0.7624(4) 0.030(2) Uani 1 1 d . . .
H45 H 0.7081 0.3332 0.7766 0.036 Uiso 1 1 calc R . .
C46 C 0.7904(5) 0.2788(3) 0.7897(4) 0.025(2) Uani 1 1 d . . .
H46 H 0.8082 0.2944 0.8220 0.030 Uiso 1 1 calc R . .
C47 C 0.8230(5) 0.2336(3) 0.7692(4) 0.020(2) Uani 1 1 d . . .
H47 H 0.8634 0.2184 0.7878 0.025 Uiso 1 1 calc R . .
C48 C 0.7984(5) 0.2094(3) 0.7215(4) 0.0187(19) Uani 1 1 d . . .
C49 C 0.9916(5) 0.1629(4) 0.7353(4) 0.024(2) Uani 1 1 d . . .
H49 H 1.0042 0.1850 0.7056 0.028 Uiso 1 1 calc R . .
C50 C 1.0414(5) 0.1562(4) 0.7765(4) 0.034(2) Uani 1 1 d . . .
H50 H 1.0877 0.1736 0.7753 0.041 Uiso 1 1 calc R . .
C51 C 1.0230(6) 0.1235(5) 0.8200(4) 0.037(3) Uani 1 1 d . . .
H51 H 1.0559 0.1189 0.8493 0.044 Uiso 1 1 calc R . .
C52 C 0.9559(5) 0.0981(4) 0.8196(4) 0.031(2) Uani 1 1 d . . .
H52 H 0.9426 0.0754 0.8487 0.038 Uiso 1 1 calc R . .
C53 C 0.9076(5) 0.1053(3) 0.7769(3) 0.022(2) Uani 1 1 d . . .
C54 C 0.8357(5) 0.0801(3) 0.7711(3) 0.020(2) Uani 1 1 d . . .
C55 C 0.8097(5) 0.0397(4) 0.8054(4) 0.029(2) Uani 1 1 d . . .
H55 H 0.8380 0.0292 0.8358 0.034 Uiso 1 1 calc R . .
C56 C 0.7441(5) 0.0156(4) 0.7956(4) 0.029(2) Uani 1 1 d . . .
H56 H 0.7262 -0.0112 0.8193 0.034 Uiso 1 1 calc R . .
C57 C 0.7035(6) 0.0304(4) 0.7505(4) 0.031(2) Uani 1 1 d . . .
H57 H 0.6581 0.0133 0.7432 0.037 Uiso 1 1 calc R . .
C58 C 0.7292(5) 0.0703(3) 0.7160(4) 0.023(2) Uani 1 1 d . . .
H58 H 0.7003 0.0806 0.6859 0.028 Uiso 1 1 calc R . .
C59 C 0.7959(5) 0.0952(3) 0.7245(4) 0.022(2) Uani 1 1 d . . .
C60 C 0.8875(10) 0.3358(5) 0.6746(7) 0.087(6) Uani 1 1 d . . .
H60A H 0.9021 0.3367 0.6362 0.104 Uiso 1 1 calc R . .
H60B H 0.8447 0.3119 0.6791 0.104 Uiso 1 1 calc R . .
C61 C 0.7485(7) 0.0166(5) 0.9575(6) 0.058(3) Uani 1 1 d . . .
H61A H 0.7225 0.0159 0.9225 0.069 Uiso 1 1 calc R . .
H61B H 0.7205 -0.0060 0.9830 0.069 Uiso 1 1 calc R . .
C66 C 0.5939(8) 0.9645(8) 0.5727(8) 0.099(6) Uani 1 1 d . . .
Cl1 Cl 0.9710(3) 0.3145(2) 0.7225(3) 0.126(2) Uani 1 1 d . . .
Cl2 Cl 0.8712(3) 0.39762(16) 0.6991(2) 0.1119(18) Uani 1 1 d . . .
Cl3 Cl 0.83700(19) -0.01153(13) 0.94866(14) 0.0620(9) Uani 1 1 d . . .
Cl4 Cl 0.7491(2) 0.08004(15) 0.9808(2) 0.1021(17) Uani 1 1 d . . .
Cl5 Cl 0.6682(3) 1.0020(2) 0.5975(2) 0.130(2) Uani 1 1 d . A .
Cl6 Cl 0.5185(4) 1.0134(3) 0.5598(3) 0.082(3) Uiso 0.549(14) 1 d P A 1
Cl7 Cl 0.5247(9) 0.9868(7) 0.6035(8) 0.165(8) Uiso 0.451(14) 1 d P A 2
N1 N 0.8944(4) 0.0974(3) 0.6197(3) 0.0161(15) Uani 1 1 d . . .
N2 N 0.8979(4) 0.1173(3) 0.5673(3) 0.0169(15) Uani 1 1 d . . .
N3 N 0.8771(4) 0.2291(3) 0.5127(3) 0.0194(16) Uani 1 1 d . . .
N4 N 1.0441(4) 0.1655(3) 0.5993(3) 0.0198(16) Uani 1 1 d . . .
N5 N 0.7564(4) 0.1638(3) 0.6318(3) 0.0202(16) Uani 1 1 d . . .
N6 N 0.9260(4) 0.1391(3) 0.7361(3) 0.0192(16) Uani 1 1 d . . .
O1 O 0.9019(3) 0.2104(2) 0.6331(2) 0.0169(13) Uani 1 1 d D . .
O6 O 0.7953(8) 0.3632(6) 0.6191(6) 0.129(5) Uiso 1 1 d . . .
H101 H 0.912(4) 0.2378(17) 0.647(3) 0.00(2) Uiso 1 1 d D . .

loop_
_atom_site_aniso_label
_atom_site_aniso_U_11
_atom_site_aniso_U_22
_atom_site_aniso_U_33
_atom_site_aniso_U_23
_atom_site_aniso_U_13
_atom_site_aniso_U_12
Ir1 0.01314(18) 0.01578(18) 0.01585(18) 0.00095(14) 0.00077(13) 0.00079(13)
Ir2 0.01241(18) 0.01586(18) 0.01587(18) 0.00052(14) 0.00074(13) 0.00128(13)
C1 0.018(5) 0.017(5) 0.030(5) -0.004(4) 0.001(4) 0.002(4)
C2 0.022(5) 0.019(5) 0.026(5) 0.001(4) 0.005(4) 0.000(4)
C3 0.017(5) 0.025(5) 0.026(5) -0.001(4) 0.005(4) 0.004(4)
C4 0.016(5) 0.017(4) 0.022(5) -0.005(4) -0.002(4) -0.003(4)
C5 0.011(4) 0.019(4) 0.025(5) 0.000(4) 0.002(4) -0.002(3)
C6 0.009(4) 0.034(5) 0.020(5) -0.001(4) 0.001(4) -0.007(4)
C7 0.029(6) 0.026(5) 0.023(5) -0.004(4) -0.005(4) -0.013(4)
C8 0.038(6) 0.026(5) 0.023(5) -0.008(4) 0.009(4) -0.011(5)
C9 0.023(5) 0.023(5) 0.026(5) 0.003(4) -0.001(4) -0.004(4)
C10 0.028(5) 0.018(5) 0.022(5) 0.002(4) 0.007(4) 0.012(4)
C11 0.036(6) 0.018(5) 0.028(5) -0.004(4) 0.007(4) -0.001(4)
C12 0.049(7) 0.029(6) 0.043(7) 0.005(5) 0.015(6) 0.009(5)
C13 0.070(9) 0.037(7) 0.037(7) 0.019(5) 0.021(6) 0.030(6)
C14 0.046(7) 0.027(5) 0.028(5) 0.005(4) 0.005(5) 0.031(5)
C15 0.020(5) 0.029(5) 0.027(5) 0.010(4) 0.003(4) 0.014(4)
C16 0.019(5) 0.018(5) 0.029(5) 0.005(4) 0.003(4) 0.001(4)
C17 0.021(5) 0.021(5) 0.036(6) -0.003(4) 0.008(4) -0.006(4)
C18 0.030(6) 0.037(6) 0.044(7) -0.020(5) 0.019(5) -0.016(5)
C19 0.036(6) 0.043(6) 0.019(5) -0.007(5) 0.011(5) -0.029(5)
C20 0.035(6) 0.030(5) 0.022(5) 0.001(4) 0.002(4) -0.022(5)
C21 0.032(6) 0.018(5) 0.020(5) 0.008(4) 0.002(4) -0.013(4)
C22 0.028(5) 0.017(5) 0.025(5) 0.004(4) -0.006(4) -0.011(4)
C23 0.043(7) 0.036(6) 0.020(5) -0.001(4) -0.015(4) -0.006(5)
C24 0.045(7) 0.035(6) 0.037(6) 0.004(5) -0.019(5) 0.007(5)
C25 0.027(6) 0.025(5) 0.037(6) 0.007(5) -0.005(4) 0.006(4)
C26 0.023(5) 0.026(5) 0.025(5) 0.003(4) -0.002(4) 0.002(4)
C27 0.016(5) 0.022(5) 0.021(5) 0.000(4) 0.001(4) -0.003(4)
C28 0.018(5) 0.024(5) 0.029(5) 0.008(4) 0.003(4) 0.006(4)
C29 0.022(5) 0.031(5) 0.022(5) 0.001(4) -0.003(4) 0.001(4)
C30 0.018(5) 0.028(5) 0.019(5) 0.002(4) -0.001(4) -0.003(4)
C31 0.017(5) 0.019(5) 0.019(5) 0.002(4) 0.003(4) 0.001(4)
C32 0.020(5) 0.020(5) 0.025(5) 0.003(4) 0.006(4) -0.004(4)
C33 0.016(5) 0.036(6) 0.031(5) 0.006(5) -0.007(4) -0.005(4)
C34 0.025(5) 0.020(5) 0.042(6) 0.006(4) -0.004(5) -0.013(4)
C35 0.035(6) 0.016(4) 0.027(5) 0.005(4) 0.008(4) 0.005(4)
C36 0.015(5) 0.033(5) 0.016(5) 0.003(4) 0.001(4) -0.005(4)
C37 0.019(5) 0.014(4) 0.020(5) -0.001(4) 0.009(4) -0.001(4)
C38 0.018(5) 0.033(5) 0.027(5) -0.001(4) 0.005(4) -0.002(4)
C39 0.030(6) 0.038(6) 0.019(5) -0.005(4) 0.000(4) -0.002(4)
C40 0.016(5) 0.037(6) 0.027(5) 0.000(4) -0.003(4) 0.001(4)
C41 0.021(5) 0.029(5) 0.027(5) 0.006(4) -0.002(4) 0.010(4)
C42 0.020(5) 0.017(4) 0.022(5) 0.006(4) -0.004(4) 0.004(4)
C43 0.017(5) 0.023(5) 0.018(4) 0.001(4) 0.000(4) -0.002(4)
C44 0.026(5) 0.019(5) 0.027(5) -0.004(4) 0.000(4) 0.005(4)
C45 0.039(6) 0.020(5) 0.031(6) -0.007(4) 0.009(5) 0.007(4)
C46 0.037(6) 0.014(5) 0.024(5) 0.000(4) -0.008(4) 0.004(4)
C47 0.020(5) 0.018(5) 0.023(5) 0.006(4) 0.003(4) 0.003(4)
C48 0.013(5) 0.014(4) 0.029(5) 0.006(4) 0.007(4) 0.002(3)
C49 0.014(5) 0.036(5) 0.021(5) 0.003(4) 0.010(4) 0.006(4)
C50 0.021(5) 0.054(7) 0.029(6) 0.002(5) -0.007(4) -0.004(5)
C51 0.027(6) 0.061(7) 0.022(5) 0.001(5) -0.006(4) 0.018(5)
C52 0.027(6) 0.036(6) 0.031(6) 0.003(5) -0.004(5) 0.007(4)
C53 0.025(5) 0.023(5) 0.017(5) 0.002(4) 0.003(4) 0.012(4)
C54 0.022(5) 0.021(5) 0.018(5) -0.002(4) 0.005(4) 0.003(4)
C55 0.027(6) 0.023(5) 0.036(6) -0.003(4) 0.018(4) 0.010(4)
C56 0.030(6) 0.019(5) 0.036(6) 0.007(4) 0.015(5) 0.000(4)
C57 0.030(6) 0.027(5) 0.035(6) -0.009(5) 0.012(5) 0.006(4)
C58 0.020(5) 0.023(5) 0.026(5) 0.002(4) 0.009(4) -0.006(4)
C59 0.018(5) 0.023(5) 0.023(5) -0.006(4) 0.010(4) 0.007(4)
C60 0.117(14) 0.041(8) 0.103(13) -0.001(8) 0.049(11) -0.021(8)
C61 0.046(8) 0.054(8) 0.073(9) -0.009(7) 0.009(7) -0.009(6)
C66 0.041(9) 0.122(15) 0.134(16) -0.037(12) -0.003(9) -0.017(9)
Cl1 0.107(4) 0.112(4) 0.160(5) -0.027(4) 0.039(4) -0.044(3)
Cl2 0.178(5) 0.060(2) 0.098(3) -0.018(2) 0.042(3) -0.048(3)
Cl3 0.062(2) 0.058(2) 0.067(2) 0.0055(17) -0.0004(17) 0.0162(16)
Cl4 0.096(3) 0.048(2) 0.162(5) -0.036(3) -0.054(3) 0.023(2)
Cl5 0.135(5) 0.115(4) 0.141(5) 0.010(3) -0.067(4) -0.050(3)
N1 0.015(4) 0.015(4) 0.018(4) -0.004(3) 0.000(3) 0.003(3)
N2 0.016(4) 0.018(4) 0.017(4) -0.002(3) 0.004(3) 0.001(3)
N3 0.023(4) 0.015(4) 0.019(4) 0.000(3) -0.001(3) -0.005(3)
N4 0.017(4) 0.024(4) 0.018(4) 0.001(3) 0.005(3) -0.001(3)
N5 0.017(4) 0.024(4) 0.020(4) 0.006(3) 0.002(3) -0.001(3)
N6 0.023(4) 0.021(4) 0.014(4) 0.000(3) -0.002(3) 0.001(3)
O1 0.023(3) 0.012(3) 0.015(3) 0.001(3) 0.004(3) -0.006(3)

loop_
_atom_type_symbol
_atom_type_description
_atom_type_scat_dispersion_real
_atom_type_scat_dispersion_imag
_atom_type_scat_source
C C 0.0033 0.0016 'International Tables Vol C Tables 4.2.6.8 and 6.1.1.4'
H H 0.0000 0.0000 'International Tables Vol C Tables 4.2.6.8 and 6.1.1.4'
N N 0.0061 0.0033 'International Tables Vol C Tables 4.2.6.8 and 6.1.1.4'
O O 0.0106 0.0060 'International Tables Vol C Tables 4.2.6.8 and 6.1.1.4'
Ir Ir -1.4442 7.9887 'International Tables Vol C Tables 4.2.6.8 and 6.1.1.4'
Cl Cl 0.1484 0.1585 'International Tables Vol C Tables 4.2.6.8 and 6.1.1.4'

loop_
_geom_angle_atom_site_label_1
_geom_angle_atom_site_label_2
_geom_angle_atom_site_label_3
_geom_angle
C16 Ir1 C37 90.7(3)
C16 Ir1 N4 95.0(3)
C37 Ir1 N4 80.9(3)
C16 Ir1 N3 80.9(3)
C37 Ir1 N3 92.5(3)
N4 Ir1 N3 172.2(3)
C16 Ir1 O1 175.0(3)
C37 Ir1 O1 89.7(3)
N4 Ir1 O1 90.0(2)
N3 Ir1 O1 94.1(3)
C16 Ir1 N2 98.2(3)
C37 Ir1 N2 168.9(3)
N4 Ir1 N2 91.7(3)
N3 Ir1 N2 95.4(3)
O1 Ir1 N2 82.0(2)
C48 Ir2 C59 91.0(3)
C48 Ir2 N5 80.6(3)
C59 Ir2 N5 94.0(3)
C48 Ir2 N6 93.1(3)
C59 Ir2 N6 80.8(3)
N5 Ir2 N6 171.8(3)
C48 Ir2 O1 88.6(3)
C59 Ir2 O1 178.0(3)
N5 Ir2 O1 87.9(2)
N6 Ir2 O1 97.2(3)
C48 Ir2 N1 168.6(3)
C59 Ir2 N1 98.0(3)
N5 Ir2 N1 91.9(3)
N6 Ir2 N1 95.1(3)
O1 Ir2 N1 82.5(2)
N1 C1 C2 109.3(8)
N1 C1 C10 124.4(8)
C2 C1 C10 126.1(8)
C1 C2 C3 105.7(8)
N2 C3 C2 108.0(8)
N2 C3 C4 123.7(8)
C2 C3 C4 127.8(8)
C5 C4 C9 118.0(8)
C5 C4 C3 119.9(8)
C9 C4 C3 121.9(8)
C4 C5 C6 121.8(8)
C7 C6 C5 119.8(9)
C6 C7 C8 120.0(9)
C9 C8 C7 120.5(9)
C8 C9 C4 119.9(9)
C15 C10 C11 120.1(8)
C15 C10 C1 119.2(8)
C11 C10 C1 120.5(8)
C12 C11 C10 119.8(10)
C13 C12 C11 121.2(11)
C12 C13 C14 119.4(10)
C15 C14 C13 120.3(10)
C10 C15 C14 119.2(9)
C17 C16 C21 116.1(9)
C17 C16 Ir1 129.1(7)
C21 C16 Ir1 114.7(6)
C18 C17 C16 121.1(10)
C19 C18 C17 121.6(10)
C18 C19 C20 119.4(9)
C19 C20 C21 120.0(9)
C20 C21 C16 121.7(9)
C20 C21 C22 124.0(9)
C16 C21 C22 114.1(8)
N3 C22 C23 118.0(9)
N3 C22 C21 114.8(8)
C23 C22 C21 127.1(9)
C24 C23 C22 121.5(9)
C23 C24 C25 119.1(9)
C26 C25 C24 117.6(9)
N3 C26 C25 123.5(9)
N4 C27 C28 120.6(8)
C29 C28 C27 121.9(8)
C28 C29 C30 117.2(8)
C31 C30 C29 120.2(8)
N4 C31 C30 120.8(8)
N4 C31 C32 113.3(7)
C30 C31 C32 125.8(8)
C33 C32 C37 121.7(8)
C33 C32 C31 122.9(8)
C37 C32 C31 115.3(7)
C34 C33 C32 119.5(8)
C33 C34 C35 119.7(8)
C34 C35 C36 121.7(8)
C35 C36 C37 120.1(8)
C36 C37 C32 117.2(8)
C36 C37 Ir1 128.9(7)
C32 C37 Ir1 113.7(6)
N5 C38 C39 121.3(9)
C40 C39 C38 120.3(9)
C41 C40 C39 117.5(9)
C40 C41 C42 121.4(9)
N5 C42 C41 120.5(8)
N5 C42 C43 113.5(7)
C41 C42 C43 126.0(8)
C48 C43 C44 121.8(8)
C48 C43 C42 115.3(8)
C44 C43 C42 122.9(8)
C45 C44 C43 118.5(9)
C44 C45 C46 120.9(8)
C47 C46 C45 119.7(9)
C46 C47 C48 121.8(8)
C47 C48 C43 117.2(8)
C47 C48 Ir2 128.2(6)
C43 C48 Ir2 114.1(6)
N6 C49 C50 121.6(8)
C49 C50 C51 119.1(9)
C52 C51 C50 118.5(9)
C51 C52 C53 120.6(9)
N6 C53 C52 119.3(9)
N6 C53 C54 114.7(8)
C52 C53 C54 126.0(8)
C55 C54 C59 120.9(9)
C55 C54 C53 123.7(8)
C59 C54 C53 115.2(8)
C56 C55 C54 120.4(10)
C55 C56 C57 119.6(9)
C56 C57 C58 120.2(9)
C59 C58 C57 121.6(9)
C58 C59 C54 117.2(8)
C58 C59 Ir2 128.8(7)
C54 C59 Ir2 114.1(6)
Cl2 C60 Cl1 99.4(9)
Cl4 C61 Cl3 114.1(7)
Cl7 C66 Cl5 105.1(12)
Cl7 C66 Cl6 42.4(8)
Cl5 C66 Cl6 106.2(10)
C1 N1 N2 107.9(7)
C1 N1 Ir2 129.4(6)
N2 N1 Ir2 115.7(5)
C3 N2 N1 109.0(7)
C3 N2 Ir1 128.9(6)
N1 N2 Ir1 115.2(5)
C26 N3 C22 120.3(8)
C26 N3 Ir1 124.4(6)
C22 N3 Ir1 114.9(6)
C27 N4 C31 118.9(7)
C27 N4 Ir1 125.4(6)
C31 N4 Ir1 115.6(5)
C38 N5 C42 118.9(8)
C38 N5 Ir2 125.2(6)
C42 N5 Ir2 115.8(6)
C49 N6 C53 120.7(8)
C49 N6 Ir2 124.3(6)
C53 N6 Ir2 115.0(6)
Ir2 O1 Ir1 123.1(3)

loop_
_geom_bond_atom_site_label_1
_geom_bond_atom_site_label_2
_geom_bond_distance
Ir1 C16 1.996(9)
Ir1 C37 2.006(8)
Ir1 N4 2.029(7)
Ir1 N3 2.036(7)
Ir1 O1 2.141(6)
Ir1 N2 2.196(7)
Ir2 C48 2.001(8)
Ir2 C59 2.007(9)
Ir2 N5 2.039(7)
Ir2 N6 2.055(7)
Ir2 O1 2.141(5)
Ir2 N1 2.179(6)
C1 N1 1.349(10)
C1 C2 1.395(12)
C1 C10 1.474(12)
C2 C3 1.423(12)
C3 N2 1.344(11)
C3 C4 1.463(12)
C4 C5 1.366(12)
C4 C9 1.421(12)
C5 C6 1.379(12)
C6 C7 1.367(13)
C7 C8 1.382(13)
C8 C9 1.369(13)
C10 C15 1.390(13)
C10 C11 1.405(13)
C11 C12 1.383(14)
C12 C13 1.362(16)
C13 C14 1.418(16)
C14 C15 1.393(12)
C16 C17 1.400(12)
C16 C21 1.422(12)
C17 C18 1.390(14)
C18 C19 1.361(15)
C19 C20 1.384(14)
C20 C21 1.386(12)
C21 C22 1.458(13)
C22 N3 1.366(11)
C22 C23 1.390(13)
C23 C24 1.376(15)
C24 C25 1.382(14)
C25 C26 1.379(12)
C26 N3 1.324(11)
C27 N4 1.356(11)
C27 C28 1.392(12)
C28 C29 1.367(13)
C29 C30 1.405(12)
C30 C31 1.390(12)
C31 N4 1.377(11)
C31 C32 1.466(12)
C32 C33 1.410(12)
C32 C37 1.415(12)
C33 C34 1.377(12)
C34 C35 1.380(13)
C35 C36 1.400(12)
C36 C37 1.405(12)
C38 N5 1.344(11)
C38 C39 1.401(13)
C39 C40 1.384(13)
C40 C41 1.363(13)
C41 C42 1.398(12)
C42 N5 1.361(11)
C42 C43 1.470(12)
C43 C48 1.410(12)
C43 C44 1.416(12)
C44 C45 1.372(13)
C45 C46 1.411(13)
C46 C47 1.374(12)
C47 C48 1.404(12)
C49 N6 1.338(11)
C49 C50 1.379(13)
C50 C51 1.395(14)
C51 C52 1.381(14)
C52 C53 1.390(12)
C53 N6 1.360(11)
C53 C54 1.462(12)
C54 C55 1.404(12)
C54 C59 1.417(12)
C55 C56 1.364(13)
C56 C57 1.391(14)
C57 C58 1.396(13)
C58 C59 1.383(12)
C60 Cl2 1.689(14)
C60 Cl1 2.00(2)
C61 Cl4 1.690(12)
C61 Cl3 1.776(13)
C66 Cl7 1.58(2)
C66 Cl5 1.760(16)
C66 Cl6 1.87(2)
N1 N2 1.393(9)
